data_7208983
loop_
_publ_author_name
'Fu, Ruibiao'
'Hu, Shengmin'
'Wu, Xintao'

_publ_section_title
;
 Syntheses, crystal structures, thermal stability, magnetism and
 luminescence of four new metal phosphonates
;
_journal_issue 4
_journal_name_full CrystEngComm
_journal_page_first 802
_journal_paper_doi 10.1039/c2ce26368h
_journal_volume 15
_journal_year 2013
_chemical_formula_sum 'C9 H17 Co N2 O8 P'
_chemical_formula_weight 371.15
_chemical_name_systematic
;
?
;
_space_group_IT_number 14
_symmetry_cell_setting monoclinic
_symmetry_space_group_name_Hall '-P 2yn'
_symmetry_space_group_name_H-M 'P 1 21/n 1'
_atom_sites_solution_hydrogens geom
_atom_sites_solution_primary direct
_atom_sites_solution_secondary difmap
_audit_creation_method SHELXL-97
_cell_angle_alpha 90.00
_cell_angle_beta 103.319(12)
_cell_angle_gamma 90.00
_cell_formula_units_Z 4
_cell_length_a 9.484(6)
_cell_length_b 8.377(5)
_cell_length_c 18.414(12)
_cell_measurement_reflns_used 2824
_cell_measurement_temperature 293(2)
_cell_measurement_theta_max 27.4817
_cell_measurement_theta_min 2.6839
_cell_volume 1423.6(15)
_computing_cell_refinement 'Bruker XSCANS'
_computing_data_collection 'Bruker XSCANS'
_computing_data_reduction 'Bruker SHELXTL'
_computing_molecular_graphics 'Bruker SHELXTL'
_computing_publication_material 'Bruker SHELXTL'
_computing_structure_refinement 'SHELXL-97 (Sheldrick, 1997)'
_computing_structure_solution 'SHELXS-97 (Sheldrick, 1990)'
_diffrn_ambient_temperature 293(2)
_diffrn_measured_fraction_theta_full 0.951
_diffrn_measured_fraction_theta_max 0.951
_diffrn_measurement_device_type 'Bruker P4'
_diffrn_measurement_method '\w scans'
_diffrn_radiation_monochromator graphite
_diffrn_radiation_source 'fine-focus sealed tube'
_diffrn_radiation_type MoK\a
_diffrn_radiation_wavelength 0.71073
_diffrn_reflns_av_R_equivalents 0.0570
_diffrn_reflns_av_sigmaI/netI 0.0604
_diffrn_reflns_limit_h_max 12
_diffrn_reflns_limit_h_min -11
_diffrn_reflns_limit_k_max 10
_diffrn_reflns_limit_k_min -10
_diffrn_reflns_limit_l_max 23
_diffrn_reflns_limit_l_min -23
_diffrn_reflns_number 10687
_diffrn_reflns_theta_full 27.48
_diffrn_reflns_theta_max 27.48
_diffrn_reflns_theta_min 2.68
_exptl_absorpt_coefficient_mu 1.358
_exptl_absorpt_correction_T_max 1.0000
_exptl_absorpt_correction_T_min 0.9171
_exptl_absorpt_correction_type multi-scan
_exptl_crystal_colour red
_exptl_crystal_density_diffrn 1.732
_exptl_crystal_density_method 'not measured'
_exptl_crystal_description prism
_exptl_crystal_F_000 764
_exptl_crystal_size_max 0.2000
_exptl_crystal_size_mid 0.1000
_exptl_crystal_size_min 0.1000
_refine_diff_density_max 1.240
_refine_diff_density_min -0.506
_refine_diff_density_rms 0.126
_refine_ls_extinction_method none
_refine_ls_goodness_of_fit_ref 1.120
_refine_ls_hydrogen_treatment mixed
_refine_ls_matrix_type full
_refine_ls_number_parameters 198
_refine_ls_number_reflns 3109
_refine_ls_number_restraints 0
_refine_ls_restrained_S_all 1.120
_refine_ls_R_factor_all 0.0897
_refine_ls_R_factor_gt 0.0682
_refine_ls_shift/su_max 0.000
_refine_ls_shift/su_mean 0.000
_refine_ls_structure_factor_coef Fsqd
_refine_ls_weighting_details 'calc w=1/[\s^2^(Fo^2^)+(0.0754P)^2^+4.0158P] where P=(Fo^2^+2Fc^2^)/3'
_refine_ls_weighting_scheme calc
_refine_ls_wR_factor_gt 0.1635
_refine_ls_wR_factor_ref 0.1786
_reflns_number_gt 2407
_reflns_number_total 3109
_reflns_threshold_expression >2sigma(I)
_cod_data_source_file c2ce26368h.txt
_cod_data_source_block 3
_cod_depositor_comments
;
The following automatic conversions were performed:

'_exptl_absorpt_correction_type' value 'Multi-scan' changed to
'multi-scan' according to
/home/saulius/struct/CIF-dictionaries/cif_core.dic dictionary named
'cif_core.dic' version 2.4.2 from 2011-04-26.

Automatic conversion script
Id: cif_fix_values 1891 2012-01-12 08:04:46Z andrius 
;
_cod_original_cell_volume 1423.6(16)
_cod_original_sg_symbol_H-M P2(1)/n
_cod_database_code 7208983

loop_
_symmetry_equiv_pos_as_xyz
'x, y, z'
'-x+1/2, y+1/2, -z+1/2'
'-x, -y, -z'
'x-1/2, -y-1/2, z-1/2'

loop_
_atom_site_label
_atom_site_type_symbol
_atom_site_fract_x
_atom_site_fract_y
_atom_site_fract_z
_atom_site_U_iso_or_equiv
_atom_site_adp_type
_atom_site_occupancy
_atom_site_symmetry_multiplicity
_atom_site_calc_flag
_atom_site_refinement_flags
Co1 Co -0.78359(7) -0.13931(8) 0.33720(4) 0.0223(2) Uani 1 1 d .
P1 P -0.67124(15) -0.48014(16) 0.33127(7) 0.0256(3) Uani 1 1 d .
O1 O -0.8070(4) -0.3837(4) 0.3214(2) 0.0286(8) Uani 1 1 d .
O2 O -0.6796(4) -0.6178(4) 0.27828(19) 0.0285(8) Uani 1 1 d .
O3 O -0.6312(5) -0.5402(5) 0.4138(2) 0.0361(9) Uani 1 1 d .
H1 H -0.5649 -0.6051 0.4189 0.054 Uiso 1 1 calc R
O4 O -0.7304(4) -0.1646(5) 0.4509(2) 0.0374(10) Uani 1 1 d .
O5 O -0.5690(5) -0.2572(6) 0.5485(2) 0.0470(12) Uani 1 1 d .
O6 O -0.7532(5) 0.1107(5) 0.3539(3) 0.0373(10) Uani 1 1 d .
H3 H -0.711(7) 0.178(8) 0.331(4) 0.042(19) Uiso 1 1 d .
H2 H -0.805(9) 0.181(10) 0.368(5) 0.06(3) Uiso 1 1 d .
O7 O -0.9481(11) 0.3495(14) 0.3982(7) 0.177(5) Uani 1 1 d .
O8 O -0.8076(13) -0.4591(18) 0.5653(7) 0.202(6) Uani 1 1 d .
N1 N -0.5416(4) -0.1895(5) 0.3561(2) 0.0237(9) Uani 1 1 d .
N2 N -0.0084(5) -0.1146(5) 0.3344(3) 0.0289(10) Uani 1 1 d .
C1 C -0.5302(5) -0.3443(6) 0.3193(3) 0.0265(11) Uani 1 1 d .
H5 H -0.4363 -0.3915 0.3403 0.032 Uiso 1 1 calc R
H4 H -0.5376 -0.3269 0.2665 0.032 Uiso 1 1 calc R
C2 C -0.6059(6) -0.2156(7) 0.4808(3) 0.0341(13) Uani 1 1 d .
C3 C -0.4866(6) -0.2026(7) 0.4373(3) 0.0324(12) Uani 1 1 d .
H7 H -0.4275 -0.1097 0.4549 0.039 Uiso 1 1 calc R
H6 H -0.4247 -0.2959 0.4480 0.039 Uiso 1 1 calc R
C4 C -0.4658(5) -0.0600(6) 0.3242(3) 0.0295(12) Uani 1 1 d .
H9 H -0.4778 0.0388 0.3495 0.035 Uiso 1 1 calc R
H8 H -0.5143 -0.0468 0.2721 0.035 Uiso 1 1 calc R
C5 C -0.3053(6) -0.0834(7) 0.3287(3) 0.0300(12) Uani 1 1 d .
C6 C -0.2017(6) -0.0255(8) 0.3886(4) 0.0421(15) Uani 1 1 d .
H10 H -0.2294 0.0258 0.4279 0.051 Uiso 1 1 calc R
C7 C -0.0566(7) -0.0447(9) 0.3893(4) 0.0435(15) Uani 1 1 d .
H11 H 0.0115 -0.0067 0.4304 0.052 Uiso 1 1 calc R
C8 C -0.1094(6) -0.1722(8) 0.2779(3) 0.0381(14) Uani 1 1 d .
H12 H -0.0789 -0.2223 0.2391 0.046 Uiso 1 1 calc R
C9 C -0.2552(6) -0.1620(8) 0.2734(3) 0.0377(14) Uani 1 1 d .
H13 H -0.3205 -0.2077 0.2332 0.045 Uiso 1 1 calc R

loop_
_atom_site_aniso_label
_atom_site_aniso_U_11
_atom_site_aniso_U_22
_atom_site_aniso_U_33
_atom_site_aniso_U_23
_atom_site_aniso_U_13
_atom_site_aniso_U_12
Co1 0.0169(4) 0.0255(4) 0.0249(4) 0.0015(3) 0.0057(3) 0.0016(3)
P1 0.0253(7) 0.0240(6) 0.0277(7) -0.0007(5) 0.0062(5) -0.0005(5)
O1 0.0202(18) 0.0251(18) 0.041(2) 0.0003(15) 0.0071(16) -0.0025(14)
O2 0.031(2) 0.0301(19) 0.0252(18) -0.0048(15) 0.0074(16) -0.0053(16)
O3 0.041(2) 0.037(2) 0.030(2) 0.0062(16) 0.0075(17) 0.0065(18)
O4 0.031(2) 0.056(3) 0.0266(19) 0.0057(18) 0.0099(17) 0.0145(19)
O5 0.050(3) 0.064(3) 0.027(2) 0.007(2) 0.0079(19) 0.021(2)
O6 0.041(3) 0.027(2) 0.047(3) 0.0024(18) 0.017(2) -0.0024(19)
O7 0.122(8) 0.157(10) 0.275(15) 0.031(9) 0.094(9) -0.021(7)
O8 0.150(10) 0.271(16) 0.195(12) 0.046(11) 0.062(9) -0.052(10)
N1 0.018(2) 0.025(2) 0.028(2) -0.0023(17) 0.0047(17) -0.0010(17)
N2 0.019(2) 0.037(2) 0.032(2) -0.0012(19) 0.0096(19) 0.0037(19)
C1 0.021(3) 0.030(3) 0.029(3) -0.006(2) 0.006(2) 0.003(2)
C2 0.029(3) 0.052(3) 0.022(3) 0.002(2) 0.007(2) 0.010(3)
C3 0.024(3) 0.039(3) 0.031(3) -0.005(2) -0.002(2) 0.003(2)
C4 0.018(3) 0.027(3) 0.044(3) 0.000(2) 0.009(2) -0.003(2)
C5 0.028(3) 0.030(3) 0.032(3) 0.002(2) 0.007(2) -0.001(2)
C6 0.027(3) 0.061(4) 0.042(3) -0.020(3) 0.013(3) -0.002(3)
C7 0.025(3) 0.067(4) 0.036(3) -0.009(3) 0.003(3) -0.005(3)
C8 0.024(3) 0.054(4) 0.040(3) -0.011(3) 0.015(3) -0.006(3)
C9 0.023(3) 0.052(4) 0.039(3) -0.012(3) 0.008(2) -0.009(3)

loop_
_atom_type_symbol
_atom_type_description
_atom_type_scat_dispersion_real
_atom_type_scat_dispersion_imag
_atom_type_scat_source
C C 0.0033 0.0016 'International Tables Vol C Tables 4.2.6.8 and 6.1.1.4'
H H 0.0000 0.0000 'International Tables Vol C Tables 4.2.6.8 and 6.1.1.4'
N N 0.0061 0.0033 'International Tables Vol C Tables 4.2.6.8 and 6.1.1.4'
O O 0.0106 0.0060 'International Tables Vol C Tables 4.2.6.8 and 6.1.1.4'
P P 0.1023 0.0942 'International Tables Vol C Tables 4.2.6.8 and 6.1.1.4'
Co Co 0.3494 0.9721 'International Tables Vol C Tables 4.2.6.8 and 6.1.1.4'

loop_
_geom_angle_atom_site_label_1
_geom_angle_atom_site_label_2
_geom_angle_atom_site_label_3
_geom_angle
_geom_angle_site_symmetry_1
_geom_angle_site_symmetry_3
O4 Co1 O1 91.96(16) . .
O4 Co1 O2 175.41(15) . 2_355
O1 Co1 O2 87.42(15) . 2_355
O4 Co1 O6 87.75(18) . .
O1 Co1 O6 178.41(16) . .
O2 Co1 O6 92.74(16) 2_355 .
O4 Co1 N2 92.52(17) . 1_455
O1 Co1 N2 91.04(16) . 1_455
O2 Co1 N2 92.04(16) 2_355 1_455
O6 Co1 N2 90.54(18) . 1_455
O4 Co1 N1 79.80(15) . .
O1 Co1 N1 84.89(14) . .
O2 Co1 N1 95.61(15) 2_355 .
O6 Co1 N1 93.52(17) . .
N2 Co1 N1 171.15(17) 1_455 .
O1 P1 O2 114.9(2) . .
O1 P1 O3 107.6(2) . .
O2 P1 O3 110.5(2) . .
O1 P1 C1 106.6(2) . .
O2 P1 C1 109.5(2) . .
O3 P1 C1 107.5(2) . .
P1 O1 Co1 117.1(2) . .
P1 O2 Co1 134.6(2) . 2_345
C2 O4 Co1 117.9(4) . .
C3 N1 C1 110.8(4) . .
C3 N1 C4 111.3(4) . .
C1 N1 C4 111.3(4) . .
C3 N1 Co1 106.1(3) . .
C1 N1 Co1 105.6(3) . .
C4 N1 Co1 111.4(3) . .
C8 N2 C7 116.1(5) . .
C8 N2 Co1 121.3(4) . 1_655
C7 N2 Co1 122.6(4) . 1_655
N1 C1 P1 111.2(4) . .
O4 C2 O5 122.9(5) . .
O4 C2 C3 118.7(5) . .
O5 C2 C3 117.7(5) . .
N1 C3 C2 113.9(4) . .
N1 C4 C5 116.8(4) . .
C6 C5 C9 116.8(5) . .
C6 C5 C4 121.2(5) . .
C9 C5 C4 122.0(5) . .
C7 C6 C5 119.3(6) . .
N2 C7 C6 123.8(6) . .
N2 C8 C9 124.1(6) . .
C8 C9 C5 119.8(5) . .

loop_
_geom_bond_atom_site_label_1
_geom_bond_atom_site_label_2
_geom_bond_distance
_geom_bond_site_symmetry_2
Co1 O4 2.049(4) .
Co1 O1 2.072(4) .
Co1 O2 2.082(4) 2_355
Co1 O6 2.127(4) .
Co1 N2 2.131(5) 1_455
Co1 N1 2.280(4) .
P1 O1 1.495(4) .
P1 O2 1.501(4) .
P1 O3 1.562(4) .
P1 C1 1.808(6) .
O2 Co1 2.082(4) 2_345
O4 C2 1.257(6) .
O5 C2 1.264(7) .
N1 C3 1.471(7) .
N1 C1 1.478(6) .
N1 C4 1.494(7) .
N2 C8 1.332(7) .
N2 C7 1.337(8) .
N2 Co1 2.131(5) 1_655
C2 C3 1.532(8) .
C4 C5 1.518(7) .
C5 C6 1.385(8) .
C5 C9 1.387(8) .
C6 C7 1.382(9) .
C8 C9 1.369(8) .

loop_
_geom_hbond_atom_site_label_D
_geom_hbond_atom_site_label_H
_geom_hbond_atom_site_label_A
_geom_hbond_distance_DH
_geom_hbond_distance_HA
_geom_hbond_distance_DA
_geom_hbond_angle_DHA
_geom_hbond_site_symmetry_A
O6 H2 O7 0.85(9) 2.12(9) 2.963(13) 176(8) .
O6 H3 O2 0.86(7) 2.02(7) 2.837(6) 159(6) 1_565
O3 H1 O5 0.82 1.72 2.522(6) 166.0 3_446
